data_7122291
loop_
_publ_author_name
'Wang, Hongyu'
'Man, Yunquan'
'Wang, Kaiye'
'Wan, Xiuyan'
'Tong, Lili'
'Li, Na'
'Tang, Bo'

_publ_section_title
;
 Hydrogen bond directed aerobic oxidation of amines via photoredox
 catalysis.
;
_journal_issue 78
_journal_name_full 'Chemical communications (Cambridge, England)'
_journal_page_first 10989
_journal_page_last 10992
_journal_paper_doi 10.1039/c8cc06603e
_journal_volume 54
_journal_year 2018
_chemical_formula_sum 'C40 H43 Cd N5 O12'
_chemical_formula_weight 898.19
_space_group_crystal_system orthorhombic
_space_group_IT_number 18
_space_group_name_Hall 'P 2 2ab'
_space_group_name_H-M_alt 'P 21 21 2'
_symmetry_space_group_name_Hall 'P 2 2ab'
_symmetry_space_group_name_H-M 'P 21 21 2'
_atom_sites_solution_hydrogens mixed
_audit_creation_method SHELXL-2017/1
_audit_update_record
;
2018-02-01 deposited with the CCDC.
2018-09-04 downloaded from the CCDC.
;
_cell_angle_alpha 90
_cell_angle_beta 90
_cell_angle_gamma 90
_cell_formula_units_Z 4
_cell_length_a 13.8223(11)
_cell_length_b 25.3271(17)
_cell_length_c 11.6674(9)
_cell_measurement_reflns_used 3853
_cell_measurement_temperature 298(2)
_cell_measurement_theta_max 21.60
_cell_measurement_theta_min 2.37
_cell_volume 4084.5(5)
_computing_cell_refinement 'Bruker SMART'
_computing_data_collection 'Bruker SMART'
_computing_data_reduction 'Bruker SAINT'
_computing_molecular_graphics 'Bruker SHELXTL'
_computing_publication_material 'Bruker SHELXTL'
_computing_structure_refinement 'SHELXL-2017/1 (Sheldrick, 2017)'
_computing_structure_solution 'Bruker SHELXTL'
_diffrn_ambient_temperature 298(2)
_diffrn_measured_fraction_theta_full 0.998
_diffrn_measured_fraction_theta_max 0.985
_diffrn_measurement_device_type 'CCD area detector'
_diffrn_measurement_method 'phi and omega scans'
_diffrn_radiation_type MoK\a
_diffrn_radiation_wavelength 0.71073
_diffrn_reflns_av_R_equivalents 0.0975
_diffrn_reflns_av_unetI/netI 0.1394
_diffrn_reflns_Laue_measured_fraction_full 0.998
_diffrn_reflns_Laue_measured_fraction_max 0.985
_diffrn_reflns_limit_h_max 18
_diffrn_reflns_limit_h_min -15
_diffrn_reflns_limit_k_max 33
_diffrn_reflns_limit_k_min -31
_diffrn_reflns_limit_l_max 15
_diffrn_reflns_limit_l_min -15
_diffrn_reflns_number 25755
_diffrn_reflns_point_group_measured_fraction_full 0.989
_diffrn_reflns_point_group_measured_fraction_max 0.958
_diffrn_reflns_theta_full 25.242
_diffrn_reflns_theta_max 28.493
_diffrn_reflns_theta_min 2.284
_exptl_absorpt_coefficient_mu 0.603
_exptl_absorpt_correction_T_max 0.9421
_exptl_absorpt_correction_T_min 0.8312
_exptl_absorpt_correction_type multi-scan
_exptl_absorpt_process_details sadabs
_exptl_crystal_colour colorless
_exptl_crystal_density_diffrn 1.461
_exptl_crystal_description block
_exptl_crystal_F_000 1848
_exptl_crystal_size_max 0.320
_exptl_crystal_size_mid 0.150
_exptl_crystal_size_min 0.100
_refine_diff_density_max 1.059
_refine_diff_density_min -1.127
_refine_diff_density_rms 0.119
_refine_ls_abs_structure_details
; 
 Flack x determined using 1793 quotients [(I+)-(I-)]/[(I+)+(I-)] 
 (Parsons, Flack and Wagner, Acta Cryst. B69 (2013) 249-259). 
;
_refine_ls_abs_structure_Flack 0.04(2)
_refine_ls_extinction_method none
_refine_ls_goodness_of_fit_ref 1.034
_refine_ls_hydrogen_treatment constr
_refine_ls_matrix_type full
_refine_ls_number_parameters 522
_refine_ls_number_reflns 9943
_refine_ls_number_restraints 0
_refine_ls_restrained_S_all 1.034
_refine_ls_R_factor_all 0.1423
_refine_ls_R_factor_gt 0.0582
_refine_ls_shift/su_max 0.001
_refine_ls_shift/su_mean 0.000
_refine_ls_structure_factor_coef Fsqd
_refine_ls_weighting_details 'w=1/[\s^2^(Fo^2^)+(0.0503P)^2^+1.0014P] where P=(Fo^2^+2Fc^2^)/3'
_refine_ls_weighting_scheme calc
_refine_ls_wR_factor_gt 0.1126
_refine_ls_wR_factor_ref 0.1440
_reflns_Friedel_coverage 0.758
_reflns_Friedel_fraction_full 0.978
_reflns_Friedel_fraction_max 0.926
_reflns_number_gt 5755
_reflns_number_total 9943
_reflns_threshold_expression 'I > 2\s(I)'
_cod_data_source_file c8cc06603e2.cif
_cod_data_source_block C:\Users\John\Desktop\AQF-31~2\170520B
_cod_depositor_comments 'Adding full bibliography for 7122291.cif.'
_cod_database_code 7122291
_shelx_shelxl_version_number 2017/1
_shelx_space_group_comment
; 
The symmetry employed for this shelxl refinement is uniquely defined 
by the following loop, which should always be used as a source of 
symmetry information in preference to the above space-group names. 
They are only intended as comments. 
;
_shelx_estimated_absorpt_t_min 0.831
_shelx_estimated_absorpt_t_max 0.942

loop_
_space_group_symop_operation_xyz
'x, y, z'
'-x, -y, z'
'x+1/2, -y+1/2, -z'
'-x+1/2, y+1/2, -z'

loop_
_atom_site_label
_atom_site_type_symbol
_atom_site_fract_x
_atom_site_fract_y
_atom_site_fract_z
_atom_site_U_iso_or_equiv
_atom_site_adp_type
_atom_site_occupancy
_atom_site_site_symmetry_order
_atom_site_calc_flag
_atom_site_refinement_flags_posn
_atom_site_refinement_flags_adp
Cd1 Cd -0.11525(5) 0.95499(3) 0.04546(5) 0.02767(17) Uani 1 1 d . .
O1 O -0.0055(4) 0.8864(2) 0.0506(6) 0.0358(14) Uani 1 1 d . .
O2 O 0.0877(4) 0.9562(2) 0.0497(6) 0.0453(15) Uani 1 1 d . .
O3 O 0.4483(5) 0.8223(3) 0.3450(7) 0.054(2) Uani 1 1 d . .
O4 O 0.7802(5) 0.5977(3) 0.2674(7) 0.057(2) Uani 1 1 d . .
O5 O 1.2106(4) 0.5336(3) -0.0239(6) 0.0431(18) Uani 1 1 d . .
O6 O 1.2717(4) 0.6130(3) -0.0238(7) 0.050(2) Uani 1 1 d . .
O7 O 0.7801(9) 0.8106(5) 0.3834(11) 0.107(4) Uani 1 1 d . .
O8 O 0.8780(6) 0.7787(3) 0.1991(8) 0.083(3) Uani 1 1 d . .
H8A H 0.842036 0.799344 0.237638 0.100 Uiso 1 1 d R U
H8B H 0.884596 0.795144 0.135988 0.100 Uiso 1 1 d R U
O9 O 1.1488(6) 0.4239(4) 0.6127(8) 0.086(3) Uani 1 1 d . .
H9A H 1.141597 0.448107 0.562838 0.104 Uiso 1 1 d R U
H9B H 1.105257 0.400267 0.611948 0.104 Uiso 1 1 d R U
O10 O 1.0848(6) 0.4682(4) 0.4094(8) 0.103(4) Uani 1 1 d . .
H10A H 1.080906 0.501816 0.420780 0.123 Uiso 1 1 d R U
H10B H 1.127156 0.456506 0.363130 0.123 Uiso 1 1 d R U
O11 O 1.0936(7) 0.4890(4) 0.7925(9) 0.114(4) Uani 1 1 d . .
H11B H 1.110859 0.471543 0.733633 0.137 Uiso 1 1 d R U
H11A H 1.132759 0.507993 0.830523 0.137 Uiso 1 1 d R U
O12 O 0.3839(7) 0.6904(3) 0.0509(8) 0.095(3) Uiso 1 1 d . .
H12B H 0.430872 0.673651 0.021074 0.114 Uiso 1 1 d R U
H12A H 0.335882 0.669691 0.044514 0.114 Uiso 1 1 d R U
N1 N 0.3887(6) 0.7767(3) 0.1945(7) 0.046(2) Uani 1 1 d . .
H1A H 0.385751 0.746328 0.149348 0.055 Uiso 1 1 d R U
N2 N 0.8604(5) 0.6678(3) 0.1895(7) 0.042(2) Uani 1 1 d . .
H2A H 0.865541 0.703436 0.194239 0.050 Uiso 1 1 d R U
N3 N -0.1136(6) 0.9581(3) 0.2426(5) 0.0332(16) Uani 1 1 d . .
N4 N -0.1067(6) 0.9586(3) 0.8467(6) 0.0333(17) Uani 1 1 d . .
N38 N 0.6949(11) 0.8496(6) 0.5168(16) 0.111(5) Uani 1 1 d . .
C1 C 0.0761(6) 0.9078(3) 0.0619(7) 0.0259(19) Uani 1 1 d . .
C2 C 0.1591(6) 0.8738(3) 0.0959(7) 0.0259(19) Uani 1 1 d . .
C3 C 0.2507(6) 0.8938(4) 0.1001(8) 0.033(2) Uani 1 1 d . .
H3 H 0.261760 0.928836 0.080091 0.040 Uiso 1 1 calc R U
C4 C 0.3279(6) 0.8618(4) 0.1344(9) 0.041(2) Uani 1 1 d . .
H4 H 0.390141 0.875653 0.137356 0.050 Uiso 1 1 calc R U
C5 C 0.7185(14) 0.8431(8) 0.4122(19) 0.100(6) Uani 1 1 d . .
C6 C 0.2186(7) 0.7900(4) 0.1589(9) 0.039(2) Uani 1 1 d . .
H6 H 0.206862 0.755012 0.178911 0.046 Uiso 1 1 calc R U
C7 C 0.1436(6) 0.8216(4) 0.1247(8) 0.034(2) Uani 1 1 d . .
H7 H 0.081435 0.807773 0.120867 0.040 Uiso 1 1 calc R U
C8 C 0.4545(7) 0.7851(4) 0.2786(10) 0.042(2) Uani 1 1 d . .
C9 C 0.5384(6) 0.7473(4) 0.2761(8) 0.037(2) Uani 1 1 d . .
C10 C 0.5852(7) 0.7407(4) 0.1735(9) 0.044(3) Uani 1 1 d . .
H10 H 0.562359 0.757736 0.108212 0.053 Uiso 1 1 calc R U
C11 C 0.6674(7) 0.7083(5) 0.1666(9) 0.049(3) Uani 1 1 d . .
H11 H 0.700493 0.705509 0.097499 0.059 Uiso 1 1 calc R U
C12 C 0.6992(6) 0.6811(4) 0.2591(8) 0.033(2) Uani 1 1 d . .
C13 C 0.6526(6) 0.6866(4) 0.3669(8) 0.030(2) Uani 1 1 d . .
C14 C 0.6834(7) 0.6594(4) 0.4660(9) 0.042(2) Uani 1 1 d . .
H14 H 0.735304 0.636180 0.461241 0.050 Uiso 1 1 calc R U
C15 C 0.6388(7) 0.6666(4) 0.5669(9) 0.048(3) Uani 1 1 d . .
H15 H 0.660393 0.648286 0.631105 0.058 Uiso 1 1 calc R U
C16 C 0.5603(7) 0.7012(5) 0.5769(9) 0.049(3) Uani 1 1 d . .
H16 H 0.530936 0.706359 0.647722 0.059 Uiso 1 1 calc R U
C17 C 0.5269(7) 0.7274(4) 0.4826(8) 0.039(2) Uani 1 1 d . .
H17 H 0.473772 0.749774 0.489381 0.047 Uiso 1 1 calc R U
C18 C 0.5712(6) 0.7211(4) 0.3771(8) 0.031(2) Uani 1 1 d . .
C19 C 0.7839(6) 0.6444(4) 0.2412(8) 0.035(2) Uani 1 1 d . .
C20 C 0.9429(6) 0.6434(4) 0.1446(9) 0.037(2) Uani 1 1 d . .
C21 C 1.0188(8) 0.6765(4) 0.1145(10) 0.054(3) Uani 1 1 d . .
H21 H 1.013422 0.712661 0.126456 0.065 Uiso 1 1 calc R U
C22 C 1.1028(7) 0.6559(4) 0.0668(9) 0.054(3) Uani 1 1 d . .
H22 H 1.153890 0.678379 0.049065 0.065 Uiso 1 1 calc R U
C23 C 1.1111(6) 0.6039(3) 0.0458(8) 0.0373(19) Uani 1 1 d . .
C24 C 1.0362(7) 0.5711(4) 0.0734(11) 0.056(3) Uani 1 1 d . .
H24 H 1.041747 0.535134 0.058724 0.067 Uiso 1 1 calc R U
C25 C 0.9524(7) 0.5903(4) 0.1229(11) 0.054(3) Uani 1 1 d . .
H25 H 0.902314 0.567323 0.141359 0.065 Uiso 1 1 calc R U
C26 C 1.2013(7) 0.5822(4) -0.0049(8) 0.038(2) Uani 1 1 d . .
C27 C -0.0832(7) 0.9166(4) 0.3017(8) 0.038(3) Uani 1 1 d . .
H27 H -0.061286 0.887100 0.261886 0.046 Uiso 1 1 calc R U
C28 C -0.0828(7) 0.9155(4) 0.4199(7) 0.036(3) Uani 1 1 d . .
H28 H -0.061147 0.885442 0.457914 0.043 Uiso 1 1 calc R U
C29 C -0.1141(6) 0.9582(4) 0.4817(6) 0.0288(18) Uani 1 1 d . .
C30 C -0.1454(7) 1.0008(4) 0.4206(8) 0.043(3) Uani 1 1 d . .
H30 H -0.166994 1.030812 0.458642 0.052 Uiso 1 1 calc R U
C31 C -0.1451(7) 0.9994(4) 0.3020(8) 0.040(3) Uani 1 1 d . .
H31 H -0.167947 1.028615 0.262144 0.048 Uiso 1 1 calc R U
C32 C -0.1108(6) 0.9575(4) 0.6100(6) 0.0293(18) Uani 1 1 d . .
C33 C -0.0449(7) 0.9284(4) 0.6692(8) 0.041(3) Uani 1 1 d . .
H33 H -0.000332 0.907341 0.630539 0.049 Uiso 1 1 calc R U
C34 C -0.0451(7) 0.9305(4) 0.7884(8) 0.045(3) Uani 1 1 d . .
H34 H 0.000805 0.910933 0.828218 0.054 Uiso 1 1 calc R U
C35 C -0.1698(8) 0.9872(4) 0.7914(8) 0.046(3) Uani 1 1 d . .
H35 H -0.212974 1.007791 0.833112 0.056 Uiso 1 1 calc R U
C36 C -0.1748(7) 0.9880(4) 0.6716(8) 0.042(3) Uani 1 1 d . .
H36 H -0.220541 1.008776 0.634260 0.051 Uiso 1 1 calc R U
C37 C 0.6179(13) 0.8837(6) 0.5559(18) 0.145(8) Uani 1 1 d . .
H37A H 0.602924 0.909034 0.497282 0.218 Uiso 1 1 calc R U
H37B H 0.638128 0.901851 0.624053 0.218 Uiso 1 1 calc R U
H37C H 0.561480 0.862944 0.572333 0.218 Uiso 1 1 calc R U
C38 C 0.3117(7) 0.8098(4) 0.1638(8) 0.036(2) Uani 1 1 d . .
C39 C 0.6678(12) 0.8774(8) 0.3214(17) 0.134(8) Uani 1 1 d . .
H39A H 0.708023 0.880005 0.254638 0.201 Uiso 1 1 calc R U
H39B H 0.656576 0.912064 0.352083 0.201 Uiso 1 1 calc R U
H39C H 0.607058 0.861595 0.300999 0.201 Uiso 1 1 calc R U
C40 C 0.7438(13) 0.8135(8) 0.6014(18) 0.145(8) Uani 1 1 d . .
H40A H 0.784999 0.789308 0.561214 0.217 Uiso 1 1 calc R U
H40B H 0.695656 0.794154 0.643312 0.217 Uiso 1 1 calc R U
H40C H 0.781775 0.834142 0.653772 0.217 Uiso 1 1 calc R U

loop_
_atom_site_aniso_label
_atom_site_aniso_U_11
_atom_site_aniso_U_22
_atom_site_aniso_U_33
_atom_site_aniso_U_23
_atom_site_aniso_U_13
_atom_site_aniso_U_12
Cd1 0.0290(3) 0.0350(3) 0.0190(3) -0.0012(3) -0.0025(3) -0.0001(3)
O1 0.028(3) 0.037(4) 0.042(4) 0.001(3) -0.011(3) -0.001(3)
O2 0.056(4) 0.024(3) 0.056(4) 0.003(5) -0.013(3) 0.009(3)
O3 0.052(5) 0.057(5) 0.053(5) -0.014(4) -0.011(4) 0.022(4)
O4 0.052(5) 0.045(5) 0.075(6) 0.008(4) 0.023(4) 0.014(4)
O5 0.036(4) 0.045(5) 0.048(5) -0.009(3) 0.008(3) 0.001(3)
O6 0.029(4) 0.053(5) 0.068(6) -0.006(4) 0.011(4) 0.000(3)
O7 0.108(9) 0.102(9) 0.111(9) -0.026(7) 0.027(7) -0.007(7)
O8 0.078(6) 0.061(6) 0.111(8) -0.012(5) 0.023(6) 0.003(5)
O9 0.095(7) 0.081(7) 0.084(7) 0.001(5) 0.020(6) -0.018(5)
O10 0.105(8) 0.103(9) 0.099(8) -0.013(6) 0.020(6) 0.012(6)
O11 0.110(9) 0.121(9) 0.111(9) -0.051(7) -0.035(7) 0.012(7)
N1 0.041(5) 0.046(5) 0.050(5) -0.015(4) -0.018(5) 0.023(4)
N2 0.029(5) 0.037(5) 0.060(6) 0.000(4) 0.014(4) 0.002(4)
N3 0.046(4) 0.042(4) 0.012(3) 0.000(4) -0.004(4) -0.005(6)
N4 0.034(4) 0.047(5) 0.019(4) 0.002(4) -0.001(3) 0.017(5)
N38 0.107(11) 0.104(12) 0.122(14) -0.031(10) 0.037(10) -0.037(9)
C1 0.033(5) 0.025(5) 0.020(5) 0.001(4) 0.003(4) 0.010(4)
C2 0.034(5) 0.030(5) 0.014(4) -0.006(3) -0.005(3) 0.004(4)
C3 0.030(5) 0.029(5) 0.041(6) -0.003(4) 0.002(4) -0.008(4)
C4 0.024(5) 0.050(7) 0.051(6) 0.001(5) -0.003(5) -0.007(5)
C5 0.085(13) 0.105(16) 0.111(16) -0.019(12) 0.011(11) -0.049(11)
C6 0.039(6) 0.029(6) 0.049(7) 0.005(5) -0.005(5) 0.002(4)
C7 0.030(5) 0.036(6) 0.035(5) 0.002(4) -0.002(4) 0.001(4)
C8 0.034(6) 0.041(7) 0.051(7) 0.003(5) -0.001(5) 0.000(5)
C9 0.031(5) 0.046(6) 0.034(6) 0.001(5) -0.009(4) 0.011(4)
C10 0.037(6) 0.064(8) 0.032(6) -0.002(5) -0.007(4) 0.014(5)
C11 0.032(6) 0.078(9) 0.038(6) 0.002(6) 0.005(5) 0.008(6)
C12 0.025(5) 0.039(6) 0.035(6) 0.004(4) -0.002(4) 0.000(4)
C13 0.022(4) 0.041(6) 0.028(5) 0.006(4) 0.000(4) 0.002(4)
C14 0.043(6) 0.040(6) 0.042(6) 0.010(5) -0.003(5) 0.014(4)
C15 0.048(7) 0.061(7) 0.036(7) 0.011(5) -0.003(5) 0.004(5)
C16 0.047(6) 0.067(8) 0.033(7) 0.004(5) 0.009(5) 0.007(6)
C17 0.034(5) 0.049(7) 0.032(6) 0.003(4) 0.006(4) 0.007(4)
C18 0.028(5) 0.031(5) 0.033(6) 0.002(4) -0.002(4) 0.004(4)
C19 0.032(5) 0.040(6) 0.034(6) 0.002(5) 0.008(4) 0.009(5)
C20 0.028(5) 0.033(6) 0.048(6) -0.003(5) 0.010(4) 0.007(4)
C21 0.053(7) 0.037(7) 0.072(8) -0.001(6) 0.025(6) 0.002(5)
C22 0.038(6) 0.045(6) 0.078(9) -0.013(5) 0.021(6) 0.003(5)
C23 0.032(4) 0.046(5) 0.035(5) -0.003(5) 0.005(6) 0.004(5)
C24 0.036(6) 0.036(6) 0.095(11) -0.013(6) 0.021(6) -0.003(5)
C25 0.041(6) 0.044(7) 0.075(9) -0.010(6) 0.021(6) -0.008(5)
C26 0.036(6) 0.039(7) 0.040(6) -0.011(4) 0.000(4) 0.007(5)
C27 0.056(7) 0.030(6) 0.029(6) -0.005(4) 0.008(5) 0.005(5)
C28 0.050(6) 0.037(6) 0.020(5) 0.005(4) 0.002(4) 0.007(5)
C29 0.037(4) 0.033(5) 0.016(4) -0.001(3) 0.000(3) 0.002(7)
C30 0.063(7) 0.041(6) 0.026(5) 0.006(4) 0.003(4) 0.017(5)
C31 0.060(7) 0.035(6) 0.023(5) -0.001(4) -0.003(5) 0.009(5)
C32 0.033(4) 0.043(5) 0.012(4) 0.001(4) 0.003(4) 0.002(7)
C33 0.049(6) 0.053(7) 0.022(5) -0.005(5) 0.006(4) 0.022(5)
C34 0.047(6) 0.062(8) 0.025(6) 0.007(5) -0.011(4) 0.017(5)
C35 0.062(7) 0.052(7) 0.024(6) -0.005(5) 0.010(5) 0.023(6)
C36 0.053(7) 0.049(7) 0.025(6) 0.002(4) -0.009(5) 0.027(5)
C37 0.127(15) 0.114(14) 0.19(2) -0.046(14) 0.068(18) 0.016(12)
C38 0.032(5) 0.037(6) 0.041(6) -0.006(5) -0.005(4) 0.008(4)
C39 0.096(13) 0.145(18) 0.160(19) 0.063(15) -0.030(13) -0.044(12)
C40 0.146(18) 0.154(19) 0.134(18) 0.065(15) -0.034(15) -0.027(14)

loop_
_atom_type_symbol
_atom_type_description
_atom_type_scat_dispersion_real
_atom_type_scat_dispersion_imag
_atom_type_scat_source
C C 0.0033 0.0016 'International Tables Vol C Tables 4.2.6.8 and 6.1.1.4'
H H 0.0000 0.0000 'International Tables Vol C Tables 4.2.6.8 and 6.1.1.4'
N N 0.0061 0.0033 'International Tables Vol C Tables 4.2.6.8 and 6.1.1.4'
O O 0.0106 0.0060 'International Tables Vol C Tables 4.2.6.8 and 6.1.1.4'
Cd Cd -0.8075 1.2024 'International Tables Vol C Tables 4.2.6.8 and 6.1.1.4'

loop_
_geom_angle_atom_site_label_1
_geom_angle_atom_site_label_2
_geom_angle_atom_site_label_3
_geom_angle
_geom_angle_site_symmetry_1
_geom_angle_site_symmetry_3
O2 Cd1 N3 86.7(3) 2_575 .
O2 Cd1 O1 129.2(2) 2_575 .
N3 Cd1 O1 89.6(3) . .
O2 Cd1 N4 88.5(3) 2_575 1_554
N3 Cd1 N4 174.5(3) . 1_554
O1 Cd1 N4 91.3(3) . 1_554
O2 Cd1 O6 147.1(2) 2_575 3_365
N3 Cd1 O6 98.1(3) . 3_365
O1 Cd1 O6 83.5(2) . 3_365
N4 Cd1 O6 87.4(3) 1_554 3_365
O2 Cd1 O5 92.9(2) 2_575 3_365
N3 Cd1 O5 96.2(3) . 3_365
O1 Cd1 O5 137.8(2) . 3_365
N4 Cd1 O5 86.7(3) 1_554 3_365
O6 Cd1 O5 54.3(2) 3_365 3_365
O2 Cd1 C26 119.7(3) 2_575 3_365
N3 Cd1 C26 101.2(3) . 3_365
O1 Cd1 C26 110.7(3) . 3_365
N4 Cd1 C26 83.6(3) 1_554 3_365
O6 Cd1 C26 27.4(3) 3_365 3_365
O5 Cd1 C26 27.2(2) 3_365 3_365
C1 O1 Cd1 105.6(5) . .
C1 O2 Cd1 174.3(6) . 2_575
C26 O5 Cd1 90.2(6) . 3_665
C26 O6 Cd1 94.5(6) . 3_665
H8A O8 H8B 102.8 . .
H9A O9 H9B 114.7 . .
H10A O10 H10B 118.9 . .
H11B O11 H11A 122.5 . .
H12B O12 H12A 104.6 . .
C8 N1 C38 126.9(8) . .
C8 N1 H1A 124.6 . .
C38 N1 H1A 108.4 . .
C19 N2 C20 127.6(8) . .
C19 N2 H2A 118.1 . .
C20 N2 H2A 113.5 . .
C31 N3 C27 117.2(8) . .
C31 N3 Cd1 123.1(6) . .
C27 N3 Cd1 119.7(6) . .
C34 N4 C35 118.8(8) . .
C34 N4 Cd1 122.2(6) . 1_556
C35 N4 Cd1 118.8(6) . 1_556
C5 N38 C37 125(2) . .
C5 N38 C40 115.8(19) . .
C37 N38 C40 119.1(17) . .
O2 C1 O1 121.8(7) . .
O2 C1 C2 120.1(8) . .
O1 C1 C2 118.0(7) . .
C3 C2 C7 119.3(8) . .
C3 C2 C1 120.6(8) . .
C7 C2 C1 120.0(8) . .
C2 C3 C4 120.2(9) . .
C2 C3 H3 119.9 . .
C4 C3 H3 119.9 . .
C38 C4 C3 120.1(8) . .
C38 C4 H4 120.0 . .
C3 C4 H4 120.0 . .
O7 C5 N38 122(2) . .
O7 C5 C39 120(2) . .
N38 C5 C39 118(2) . .
C7 C6 C38 120.3(9) . .
C7 C6 H6 119.9 . .
C38 C6 H6 119.9 . .
C6 C7 C2 121.0(8) . .
C6 C7 H7 119.5 . .
C2 C7 H7 119.5 . .
O3 C8 N1 122.3(9) . .
O3 C8 C9 123.8(9) . .
N1 C8 C9 113.8(9) . .
C10 C9 C18 120.9(8) . .
C10 C9 C8 117.3(9) . .
C18 C9 C8 121.7(9) . .
C9 C10 C11 120.2(9) . .
C9 C10 H10 119.9 . .
C11 C10 H10 119.9 . .
C12 C11 C10 121.0(10) . .
C12 C11 H11 119.5 . .
C10 C11 H11 119.5 . .
C11 C12 C13 120.6(9) . .
C11 C12 C19 117.1(9) . .
C13 C12 C19 122.3(8) . .
C14 C13 C12 122.8(8) . .
C14 C13 C18 117.9(8) . .
C12 C13 C18 119.4(8) . .
C15 C14 C13 121.0(9) . .
C15 C14 H14 119.5 . .
C13 C14 H14 119.5 . .
C14 C15 C16 120.9(9) . .
C14 C15 H15 119.5 . .
C16 C15 H15 119.5 . .
C17 C16 C15 120.0(9) . .
C17 C16 H16 120.0 . .
C15 C16 H16 120.0 . .
C16 C17 C18 120.7(9) . .
C16 C17 H17 119.7 . .
C18 C17 H17 119.7 . .
C17 C18 C9 122.6(8) . .
C17 C18 C13 119.6(9) . .
C9 C18 C13 117.8(8) . .
O4 C19 N2 124.6(9) . .
O4 C19 C12 121.9(9) . .
N2 C19 C12 113.4(9) . .
C25 C20 C21 118.2(9) . .
C25 C20 N2 125.4(9) . .
C21 C20 N2 116.4(9) . .
C20 C21 C22 120.5(10) . .
C20 C21 H21 119.8 . .
C22 C21 H21 119.8 . .
C23 C22 C21 120.8(10) . .
C23 C22 H22 119.6 . .
C21 C22 H22 119.6 . .
C22 C23 C24 119.2(9) . .
C22 C23 C26 120.4(9) . .
C24 C23 C26 120.3(9) . .
C23 C24 C25 121.3(10) . .
C23 C24 H24 119.4 . .
C25 C24 H24 119.4 . .
C20 C25 C24 120.1(10) . .
C20 C25 H25 120.0 . .
C24 C25 H25 120.0 . .
O5 C26 O6 119.6(9) . .
O5 C26 C23 121.2(9) . .
O6 C26 C23 119.1(9) . .
O5 C26 Cd1 62.5(5) . 3_665
O6 C26 Cd1 58.1(5) . 3_665
C23 C26 Cd1 166.1(7) . 3_665
N3 C27 C28 122.5(9) . .
N3 C27 H27 118.7 . .
C28 C27 H27 118.7 . .
C29 C28 C27 120.6(9) . .
C29 C28 H28 119.7 . .
C27 C28 H28 119.7 . .
C30 C29 C28 116.7(8) . .
C30 C29 C32 122.8(9) . .
C28 C29 C32 120.5(8) . .
C29 C30 C31 120.1(9) . .
C29 C30 H30 120.0 . .
C31 C30 H30 120.0 . .
N3 C31 C30 122.9(9) . .
N3 C31 H31 118.5 . .
C30 C31 H31 118.5 . .
C33 C32 C36 118.1(8) . .
C33 C32 C29 122.2(8) . .
C36 C32 C29 119.7(9) . .
C32 C33 C34 118.9(8) . .
C32 C33 H33 120.5 . .
C34 C33 H33 120.5 . .
N4 C34 C33 123.1(9) . .
N4 C34 H34 118.5 . .
C33 C34 H34 118.5 . .
N4 C35 C36 122.4(9) . .
N4 C35 H35 118.8 . .
C36 C35 H35 118.8 . .
C32 C36 C35 118.7(8) . .
C32 C36 H36 120.6 . .
C35 C36 H36 120.6 . .
N38 C37 H37A 109.5 . .
N38 C37 H37B 109.5 . .
H37A C37 H37B 109.5 . .
N38 C37 H37C 109.5 . .
H37A C37 H37C 109.5 . .
H37B C37 H37C 109.5 . .
C4 C38 C6 119.1(9) . .
C4 C38 N1 120.8(9) . .
C6 C38 N1 120.1(9) . .
C5 C39 H39A 109.5 . .
C5 C39 H39B 109.5 . .
H39A C39 H39B 109.5 . .
C5 C39 H39C 109.5 . .
H39A C39 H39C 109.5 . .
H39B C39 H39C 109.5 . .
N38 C40 H40A 109.5 . .
N38 C40 H40B 109.5 . .
H40A C40 H40B 109.5 . .
N38 C40 H40C 109.5 . .
H40A C40 H40C 109.5 . .
H40B C40 H40C 109.5 . .

loop_
_geom_bond_atom_site_label_1
_geom_bond_atom_site_label_2
_geom_bond_distance
_geom_bond_site_symmetry_2
Cd1 O2 2.283(6) 2_575
Cd1 N3 2.301(6) .
Cd1 O1 2.306(6) .
Cd1 N4 2.324(7) 1_554
Cd1 O6 2.340(6) 3_365
Cd1 O5 2.437(6) 3_365
Cd1 C26 2.746(10) 3_365
O1 C1 1.259(10) .
O2 C1 1.243(9) .
O3 C8 1.221(12) .
O4 C19 1.221(11) .
O5 C26 1.257(11) .
O6 C26 1.267(11) .
O7 C5 1.23(2) .
O8 H8A 0.8500 .
O8 H8B 0.8499 .
O9 H9A 0.8501 .
O9 H9B 0.8499 .
O10 H10A 0.8639 .
O10 H10B 0.8499 .
O11 H11B 0.8500 .
O11 H11A 0.8500 .
O12 H12B 0.8500 .
O12 H12A 0.8500 .
N1 C8 1.355(12) .
N1 C38 1.401(11) .
N1 H1A 0.9330 .
N2 C19 1.354(11) .
N2 C20 1.399(11) .
N2 H2A 0.9072 .
N3 C31 1.326(11) .
N3 C27 1.327(11) .
N4 C34 1.302(12) .
N4 C35 1.303(11) .
N38 C5 1.27(2) .
N38 C37 1.445(19) .
N38 C40 1.51(2) .
C1 C2 1.487(11) .
C2 C3 1.365(12) .
C2 C7 1.380(12) .
C3 C4 1.398(13) .
C3 H3 0.9300 .
C4 C38 1.381(13) .
C4 H4 0.9300 .
C5 C39 1.54(2) .
C6 C7 1.370(12) .
C6 C38 1.382(13) .
C6 H6 0.9300 .
C7 H7 0.9300 .
C8 C9 1.504(13) .
C9 C10 1.371(13) .
C9 C18 1.427(12) .
C10 C11 1.404(13) .
C10 H10 0.9300 .
C11 C12 1.354(13) .
C11 H11 0.9300 .
C12 C13 1.420(12) .
C12 C19 1.510(13) .
C13 C14 1.411(12) .
C13 C18 1.430(12) .
C14 C15 1.341(14) .
C14 H14 0.9300 .
C15 C16 1.401(14) .
C15 H15 0.9300 .
C16 C17 1.365(13) .
C16 H16 0.9300 .
C17 C18 1.385(13) .
C17 H17 0.9300 .
C20 C25 1.374(13) .
C20 C21 1.388(13) .
C21 C22 1.389(13) .
C21 H21 0.9300 .
C22 C23 1.345(12) .
C22 H22 0.9300 .
C23 C24 1.365(13) .
C23 C26 1.485(12) .
C24 C25 1.384(13) .
C24 H24 0.9300 .
C25 H25 0.9300 .
C27 C28 1.379(12) .
C27 H27 0.9300 .
C28 C29 1.371(12) .
C28 H28 0.9300 .
C29 C30 1.363(12) .
C29 C32 1.498(8) .
C30 C31 1.385(12) .
C30 H30 0.9300 .
C31 H31 0.9300 .
C32 C33 1.361(12) .
C32 C36 1.377(12) .
C33 C34 1.392(13) .
C33 H33 0.9300 .
C34 H34 0.9300 .
C35 C36 1.400(13) .
C35 H35 0.9300 .
C36 H36 0.9300 .
C37 H37A 0.9600 .
C37 H37B 0.9600 .
C37 H37C 0.9600 .
C39 H39A 0.9600 .
C39 H39B 0.9600 .
C39 H39C 0.9600 .
C40 H40A 0.9600 .
C40 H40B 0.9600 .
C40 H40C 0.9600 .
